data_4348814
loop_
_publ_author_name
'Sadeghi, Omid'
'Falaise, Cl\'ement'
'Molina, Pedro I.'
'Hufschmid, Ryan'
'Campana, Charles F.'
'Noll, Bruce C.'
'Browning, Nigel D.'
'Nyman, May'

_publ_section_title
;
 Chemical Stabilization and Electrochemical Destabilization of the Iron
 Keggin Ion in Water.
;
_journal_issue 21
_journal_name_full 'Inorganic chemistry'
_journal_page_first 11078
_journal_page_last 11088
_journal_paper_doi 10.1021/acs.inorgchem.6b01694
_journal_volume 55
_journal_year 2016
_chemical_formula_sum 'C24 Bi6 F36 Fe13 O76'
_chemical_formula_weight 4168
_chemical_name_common 'Fe13 cluster capped by 6 bismuth cations and 12 TFA ligands'
_space_group_IT_number 205
_space_group_name_Hall '-P 2ac 2ab 3'
_space_group_name_H-M_alt 'P a -3'
_symmetry_cell_setting cubic
_symmetry_Int_Tables_number 205
_symmetry_space_group_name_Hall '-P 2ac 2ab 3'
_symmetry_space_group_name_H-M 'P a -3'
_cell_angle_alpha 90
_cell_angle_beta 90
_cell_angle_gamma 90
_cell_formula_units_Z 8
_cell_length_a 27.6602(5)
_cell_length_b 27.6602(5)
_cell_length_c 27.6602(5)
_cell_measurement_reflns_used 1890
_cell_measurement_temperature 173(2)
_cell_measurement_theta_max 66.89
_cell_measurement_theta_min 3.20
_cell_volume 21162.5(7)
_diffrn_ambient_temperature 173(2)
_diffrn_measured_fraction_theta_full 0.98
_diffrn_measured_fraction_theta_max 0.96
_diffrn_measurement_device 'four-circle diffractometer'
_diffrn_measurement_device_type 'Bruker CCD'
_diffrn_measurement_method '\f and \w scans'
_diffrn_radiation_monochromator graphite
_diffrn_radiation_probe x-ray
_diffrn_radiation_source 'X-ray tube'
_diffrn_radiation_type 'Cu K\a'
_diffrn_radiation_wavelength 1.54184
_diffrn_reflns_av_R_equivalents 0.202
_diffrn_reflns_av_unetI/netI 0.0834
_diffrn_reflns_limit_h_max 31
_diffrn_reflns_limit_h_min -31
_diffrn_reflns_limit_k_max 32
_diffrn_reflns_limit_k_min -29
_diffrn_reflns_limit_l_max 32
_diffrn_reflns_limit_l_min -33
_diffrn_reflns_number 71074
_diffrn_reflns_theta_full 57.42
_diffrn_reflns_theta_max 67.7
_diffrn_reflns_theta_min 2.77
_exptl_absorpt_coefficient_mu 34.514
_exptl_absorpt_correction_T_max 0.7530
_exptl_absorpt_correction_T_min 0.4116
_exptl_absorpt_correction_type empirical
_exptl_absorpt_process_details Sadabs
_exptl_crystal_colour red
_exptl_crystal_density_diffrn 2.6164
_exptl_crystal_description plate
_exptl_crystal_F_000 15296
_exptl_crystal_size_max 0.12
_exptl_crystal_size_mid 0.08
_exptl_crystal_size_min 0.03
_refine_diff_density_max 1.17
_refine_diff_density_min -1.32
_refine_ls_extinction_method none
_refine_ls_goodness_of_fit_gt 1.36
_refine_ls_goodness_of_fit_ref 1.16
_refine_ls_number_constraints 0
_refine_ls_number_parameters 475
_refine_ls_number_reflns 6324
_refine_ls_number_restraints 0
_refine_ls_R_factor_all 0.0928
_refine_ls_R_factor_gt 0.0411
_refine_ls_shift/su_max 0.0234
_refine_ls_shift/su_mean 0.0039
_refine_ls_structure_factor_coef F
_refine_ls_weighting_details w=1/(\s^2^(F)+0.0001F^2^)
_refine_ls_weighting_scheme sigma
_refine_ls_wR_factor_gt 0.0463
_refine_ls_wR_factor_ref 0.0530
_reflns_number_gt 3709
_reflns_number_total 6324
_reflns_threshold_expression I>3\s(I)
_cod_data_source_file ic6b01694_si_003.cif
_cod_data_source_block I
_cod_depositor_comments
;
The following automatic conversions were performed:

data item '_diffrn_radiation_probe' value 'X-ray' was changed to
'x-ray' in accordance with the
/home/saulius/struct/COD-crude-data/automatic-downloads/DataCite-retrospective/ACS/depositions/lib/dictionaries/cif_core.dic
dictionary named 'cif_core.dic' version 2.4.2 last updated on
2011-04-26.

Automatic conversion script
Id: cif_fix_values 6909 2019-04-08 15:41:33Z antanas 
;
_cod_original_sg_symbol_Hall '-P 2ac;2ab;3'
_cod_database_code 4348814

loop_
_space_group_symop_id
_space_group_symop_operation_xyz
1 x,y,z
2 -x+1/2,-y,z+1/2
3 -x,y+1/2,-z+1/2
4 x+1/2,-y+1/2,-z
5 z,x,y
6 z+1/2,-x+1/2,-y
7 -z+1/2,-x,y+1/2
8 -z,x+1/2,-y+1/2
9 y,z,x
10 -y,z+1/2,-x+1/2
11 y+1/2,-z+1/2,-x
12 -y+1/2,-z,x+1/2
13 -x,-y,-z
14 x+1/2,y,-z+1/2
15 x,-y+1/2,z+1/2
16 -x+1/2,y+1/2,z
17 -z,-x,-y
18 -z+1/2,x+1/2,y
19 z+1/2,x,-y+1/2
20 z,-x+1/2,y+1/2
21 -y,-z,-x
22 y,-z+1/2,x+1/2
23 -y+1/2,z+1/2,x
24 y+1/2,z,-x+1/2

loop_
_atom_site_label
_atom_site_type_symbol
_atom_site_fract_x
_atom_site_fract_y
_atom_site_fract_z
_atom_site_adp_type
_atom_site_U_iso_or_equiv
_atom_site_site_symmetry_multiplicity
_atom_site_occupancy
_atom_site_calc_flag
Bi1 Bi 0.200311(15) 0.215716(15) 0.038502(15) Uani 0.02029(13) 24 1 d
Bi2 Bi 0.377840(15) 0.214917(16) 0.201966(16) Uani 0.02166(13) 24 1 d
Fe1 Fe 0.11787(6) 0.20328(6) 0.12449(6) Uani 0.0176(5) 24 1 d
Fe2 Fe 0.29000(6) 0.29813(6) 0.20407(6) Uani 0.0186(5) 24 1 d
Fe3 Fe 0.20748(6) 0.20748(6) 0.20748(6) Uani 0.0163(3) 8 1 d
Fe4 Fe 0.20407(6) 0.29803(6) 0.12607(6) Uani 0.0178(5) 24 1 d
Fe5 Fe 0.28952(6) 0.21926(6) 0.11835(6) Uani 0.0186(5) 24 1 d
O1 O 0.0749(3) 0.1503(3) 0.1551(3) Uani 0.021(2) 24 1 d
O2 O 0.2531(3) 0.2718(3) 0.0752(3) Uani 0.021(2) 24 1 d
O3 O 0.3201(3) 0.1765(3) 0.1636(3) Uani 0.019(2) 24 1 d
O4 O 0.3211(3) 0.2500(3) 0.2434(3) Uani 0.022(2) 24 1 d
O5 O 0.3359(3) 0.2710(3) 0.1503(3) Uani 0.022(2) 24 1 d
O6 O 0.2499(3) 0.1693(3) 0.2430(3) Uani 0.017(2) 24 1 d
O7 O 0.2546(3) 0.3433(3) 0.1555(3) Uani 0.019(2) 24 1 d
O8 O 0.3391(3) 0.2079(3) 0.0654(3) Uani 0.029(3) 24 1 d
O9 O 0.1834(3) 0.3521(3) 0.0782(3) Uani 0.027(3) 24 1 d
O10 O 0.4249(3) 0.2987(3) 0.2189(4) Uani 0.041(3) 24 1 d
O11 O 0.4201(3) 0.2154(3) 0.2909(3) Uani 0.034(3) 24 1 d
O12 O 0.1057(3) 0.2236(4) 0.0042(3) Uani 0.035(3) 24 1 d
O13 O 0.3395(3) 0.3531(3) 0.2149(3) Uani 0.027(3) 24 1 d
O14 O 0.0657(3) 0.2165(3) 0.0745(3) Uani 0.025(2) 24 1 d
O15 O 0.1848(3) 0.2993(3) -0.0050(3) Uani 0.033(3) 24 1 d
O16 O 0.1634(3) 0.2491(3) 0.0974(3) Uani 0.022(2) 24 1 d
O17 O 0.2425(3) 0.1763(3) 0.0932(3) Uani 0.022(2) 24 1 d
O18 O 0.1806(3) 0.4166(3) 0.1270(3) Uani 0.035(3) 24 1 d
O19 O 0.4303(4) 0.2246(5) 0.1158(4) Uani 0.073(5) 24 1 d
O20 O 0.2922(3) 0.2091(4) -0.0020(3) Uani 0.044(3) 24 1 d
C1 C 0.1722(5) 0.3954(5) 0.0894(5) Uani 0.031(4) 24 1 d
C2 C 0.3300(5) 0.2003(6) 0.0216(5) Uani 0.042(5) 24 1 d
O21 O 0.1686(3) 0.1686(3) 0.1686(3) Uani 0.0188(16) 8 1 d
C3 C 0.3308(5) 0.3974(5) 0.2136(5) Uani 0.036(4) 24 1 d
C4 C 0.0698(4) 0.2249(5) 0.0305(5) Uani 0.032(4) 24 1 d
C5 C 0.1402(6) 0.4200(5) 0.0522(5) Uani 0.042(5) 24 1 d
C6 C 0.3708(6) 0.1757(10) -0.0063(6) Uani 0.073(9) 24 1 d
C7 C 0.0208(6) 0.2371(10) 0.0075(6) Uani 0.080(9) 24 1 d
F1 F 0.3695(8) 0.1274(7) 0.0022(8) Uani 0.171(11) 24 1 d
F2 F -0.0104(4) 0.2050(9) 0.0136(5) Uani 0.150(10) 24 1 d
F3 F 0.0027(6) 0.2766(8) 0.0284(5) Uani 0.152(9) 24 1 d
F4 F 0.4120(4) 0.1849(8) 0.0092(6) Uani 0.156(10) 24 1 d
F5 F 0.3682(5) 0.1811(7) -0.0517(4) Uani 0.127(7) 24 1 d
F6 F 0.0245(4) 0.2473(6) -0.0395(3) Uani 0.109(6) 24 1 d
F7 F 0.1436(6) 0.4675(4) 0.0547(4) Uani 0.102(6) 24 1 d
F8 F 0.0957(4) 0.4114(6) 0.0602(5) Uani 0.110(6) 24 1 d
F9 F 0.1497(4) 0.4068(4) 0.0076(3) Uani 0.062(4) 24 1 d
C8 C 0.3769(6) 0.4283(5) 0.2139(8) Uani 0.059(6) 24 1 d
F10 F 0.4138(4) 0.4066(4) 0.1991(8) Uani 0.145(9) 24 1 d
F11 F 0.3703(4) 0.4700(4) 0.1954(8) Uani 0.137(8) 24 1 d
F12 F 0.3856(5) 0.4403(7) 0.2623(8) Uani 0.157(9) 24 1 d
O22 O 0.3046(4) 0.4047(3) 0.1005(4) Uani 0.048(3) 24 1 d
O23 O 0.3956(6) 0.3166(7) 0.0838(6) Uani 0.110(8) 24 1 d
O24 O 0.3017(8) 0.3344(6) 0.0185(5) Uani 0.135(9) 24 1 d
O25 O 0.0226(6) 0.0888(6) 0.0993(6) Uani 0.109(7) 24 1 d
O26 O -0.0695(10) 0.0629(13) 0.1041(13) Uani 0.115(15) 24 0.5 d
O27 O -0.0868(16) -0.0331(14) 0.1174(13) Uani 0.134(19) 24 0.5 d

loop_
_atom_site_aniso_label
_atom_site_aniso_type_symbol
_atom_site_aniso_U_11
_atom_site_aniso_U_22
_atom_site_aniso_U_33
_atom_site_aniso_U_12
_atom_site_aniso_U_13
_atom_site_aniso_U_23
Bi1 Bi 0.0228(2) 0.0216(2) 0.0165(2) -0.00052(18) 0.00042(18) 0.00060(17)
Bi2 Bi 0.0174(2) 0.0230(2) 0.0245(2) -0.00133(18) -0.00072(18) -0.00048(19)
Fe1 Fe 0.0176(8) 0.0179(8) 0.0172(8) -0.0007(7) -0.0001(7) -0.0003(7)
Fe2 Fe 0.0181(8) 0.0168(8) 0.0209(9) -0.0019(7) -0.0002(7) -0.0016(7)
Fe3 Fe 0.0163(6) 0.0163(6) 0.0163(6) -0.0006(7) -0.0006(7) -0.0006(7)
Fe4 Fe 0.0200(9) 0.0161(8) 0.0172(8) -0.0002(7) -0.0007(7) -0.0010(7)
Fe5 Fe 0.0187(8) 0.0193(8) 0.0178(8) -0.0007(7) 0.0006(7) 0.0008(7)
O1 O 0.017(4) 0.029(4) 0.017(4) 0.004(3) 0.002(3) -0.003(3)
O2 O 0.024(4) 0.019(4) 0.018(4) -0.008(3) 0.000(3) -0.004(3)
O3 O 0.013(4) 0.017(4) 0.026(4) -0.004(3) -0.003(3) 0.001(3)
O4 O 0.019(4) 0.025(4) 0.023(4) 0.002(3) 0.006(3) -0.006(3)
O5 O 0.019(4) 0.023(4) 0.025(4) -0.001(3) -0.003(3) -0.002(3)
O6 O 0.015(4) 0.018(4) 0.017(4) -0.003(3) 0.000(3) -0.004(3)
O7 O 0.022(4) 0.020(4) 0.016(4) 0.001(3) -0.002(3) 0.001(3)
O8 O 0.029(4) 0.036(5) 0.021(4) -0.001(4) 0.006(4) 0.000(4)
O9 O 0.037(5) 0.024(4) 0.020(4) -0.001(4) -0.005(4) -0.005(3)
O10 O 0.035(5) 0.028(5) 0.059(6) -0.002(4) -0.006(5) 0.004(5)
O11 O 0.027(4) 0.041(5) 0.034(5) 0.000(4) -0.002(4) -0.003(4)
O12 O 0.031(5) 0.050(6) 0.024(4) -0.008(4) -0.002(4) -0.002(4)
O13 O 0.021(4) 0.019(4) 0.042(5) -0.001(3) -0.002(4) -0.005(4)
O14 O 0.021(4) 0.036(5) 0.019(4) 0.006(4) -0.005(3) 0.001(4)
O15 O 0.032(5) 0.034(5) 0.031(5) -0.003(4) 0.003(4) 0.004(4)
O16 O 0.030(4) 0.026(4) 0.009(4) 0.000(4) 0.002(3) -0.002(3)
O17 O 0.023(4) 0.023(4) 0.019(4) -0.001(3) 0.004(3) 0.008(3)
O18 O 0.042(5) 0.026(5) 0.037(5) 0.000(4) -0.009(4) -0.010(4)
O19 O 0.049(7) 0.112(11) 0.057(7) 0.041(7) 0.015(6) 0.019(7)
O20 O 0.039(6) 0.061(7) 0.033(5) -0.004(5) -0.003(4) -0.005(5)
C1 C 0.029(7) 0.023(7) 0.041(8) 0.002(6) -0.006(6) 0.005(6)
C2 C 0.040(8) 0.043(8) 0.043(9) -0.005(7) 0.004(7) 0.000(7)
O21 O 0.019(3) 0.019(3) 0.019(3) 0.003(3) 0.003(3) 0.003(3)
C3 C 0.037(8) 0.031(7) 0.039(8) -0.008(6) -0.002(6) -0.009(6)
C4 C 0.019(6) 0.040(8) 0.037(8) 0.002(6) 0.005(6) 0.004(6)
C5 C 0.058(10) 0.033(8) 0.034(8) 0.013(7) -0.003(7) 0.005(6)
C6 C 0.032(10) 0.15(2) 0.040(10) 0.031(11) 0.013(8) -0.008(11)
C7 C 0.036(10) 0.18(2) 0.026(8) 0.023(13) 0.003(7) 0.050(12)
F1 F 0.20(2) 0.130(15) 0.183(19) 0.093(16) 0.070(16) 0.005(14)
F2 F 0.040(6) 0.33(3) 0.085(9) -0.058(12) -0.020(6) 0.067(14)
F3 F 0.123(12) 0.26(2) 0.070(8) 0.156(15) 0.014(8) 0.022(11)
F4 F 0.031(7) 0.31(3) 0.125(12) -0.003(10) 0.026(7) -0.086(15)
F5 F 0.123(12) 0.208(17) 0.050(7) 0.071(12) 0.041(7) -0.005(9)
F6 F 0.051(6) 0.242(17) 0.033(5) 0.041(8) 0.003(5) 0.037(8)
F7 F 0.191(15) 0.044(6) 0.073(7) 0.055(8) -0.026(9) 0.005(5)
F8 F 0.066(8) 0.188(16) 0.077(8) 0.056(9) -0.003(7) 0.032(9)
F9 F 0.099(8) 0.065(6) 0.023(4) 0.033(6) -0.007(5) 0.003(4)
C8 C 0.042(9) 0.021(7) 0.113(16) 0.003(7) -0.027(10) -0.015(9)
F10 F 0.037(6) 0.043(6) 0.36(3) -0.011(5) 0.044(10) -0.024(11)
F11 F 0.035(5) 0.053(7) 0.32(2) -0.004(5) 0.013(9) 0.071(10)
F12 F 0.086(10) 0.167(16) 0.22(2) -0.043(11) -0.049(12) -0.084(15)
O22 O 0.054(6) 0.037(5) 0.052(6) -0.003(5) 0.018(5) 0.012(5)
O23 O 0.105(13) 0.124(14) 0.100(12) -0.024(11) 0.036(10) 0.033(11)
O24 O 0.25(2) 0.104(12) 0.050(8) -0.121(15) 0.011(11) 0.015(8)
O25 O 0.121(14) 0.107(13) 0.100(12) -0.049(11) 0.000(10) -0.055(10)
O26 O 0.048(15) 0.16(3) 0.14(3) -0.036(18) 0.055(18) -0.09(3)
O27 O 0.19(4) 0.12(3) 0.09(2) -0.07(3) 0.00(3) 0.00(2)

loop_
_atom_type_symbol
_atom_type_scat_dispersion_real
_atom_type_scat_dispersion_imag
_atom_type_scat_source
C 0.0181 0.0091 'International Tables Vol C tables 4.2.6.8 and 6.1.1.1'
Bi -4.0111 8.9310 'International Tables Vol C tables 4.2.6.8 and 6.1.1.1'
F 0.0727 0.0534 'International Tables Vol C tables 4.2.6.8 and 6.1.1.1'
Fe -1.1336 3.1974 'International Tables Vol C tables 4.2.6.8 and 6.1.1.1'
O 0.0492 0.0322 'International Tables Vol C tables 4.2.6.8 and 6.1.1.1'

loop_
_geom_angle_atom_site_label_1
_geom_angle_atom_site_label_2
_geom_angle_atom_site_label_3
_geom_angle_site_symmetry_1
_geom_angle
O1 Bi1 O2 9_555 129.6(3)

loop_
_geom_bond_atom_site_label_1
_geom_bond_atom_site_label_2
_geom_bond_site_symmetry_2
_geom_bond_distance
Bi1 O1 9_555 2.396(8)
Bi1 O2 . 2.359(7)
Bi1 O12 . 2.793(9)
Bi1 O15 . 2.642(9)
Bi1 O16 . 2.134(7)
Bi1 O17 . 2.200(8)
Bi1 O20 . 2.785(10)
Bi2 O3 . 2.193(7)
Bi2 O4 . 2.173(8)
Bi2 O5 . 2.408(8)
Bi2 O7 9_555 2.394(7)
Bi2 O10 . 2.699(9)
Bi2 O11 . 2.723(9)
Bi2 O18 9_555 2.722(9)
Bi2 O19 . 2.803(12)
Fe1 O1 . 2.068(8)
Fe1 O1 9_555 2.113(8)
Fe1 O14 . 2.032(8)
Fe1 O16 . 1.937(8)
Fe1 O17 5_555 1.922(8)
Fe1 O21 . 2.093(8)
Fe1 C4 . 2.979(13)
Fe2 O4 . 1.922(8)
Fe2 O4 5_555 1.918(8)
Fe2 O5 . 2.095(8)
Fe2 O6 5_555 2.095(7)
Fe2 O7 . 2.079(8)
Fe2 O13 . 2.066(8)
Fe2 C3 . 2.980(14)
Fe3 O6 . 1.860(7)
Fe3 O6 5_555 1.860(7)
Fe3 O6 9_555 1.860(7)
Fe3 O21 . 1.862(8)
Fe4 O2 . 2.086(8)
Fe4 O3 5_555 1.890(8)
Fe4 O6 5_555 2.089(7)
Fe4 O7 . 2.047(8)
Fe4 O9 . 2.078(8)
Fe4 O16 . 1.930(8)
Fe5 O2 . 2.133(8)
Fe5 O3 . 1.918(8)
Fe5 O5 . 2.115(8)
Fe5 O6 5_555 2.088(8)
Fe5 O8 . 2.032(8)
Fe5 O17 . 1.895(8)
Fe5 C2 . 2.947(15)
O1 O12 5_555 2.991(12)
O1 O14 . 2.895(11)
O1 O14 5_555 2.893(11)
O1 O16 5_555 2.699(11)
O1 O17 5_555 2.665(11)
O1 O21 . 2.667(11)
O1 O25 . 2.715(19)
O2 O6 5_555 2.688(11)
O2 O7 . 2.977(10)
O2 O8 . 2.976(11)
O2 O9 . 2.943(11)
O2 O16 . 2.633(11)
O2 O17 . 2.705(11)
O2 O20 . 2.955(12)
O2 O24 . 2.696(19)
O3 O5 . 2.676(11)
O3 O6 . 2.939(10)
O3 O6 5_555 2.948(10)
O3 O7 9_555 2.663(11)
O3 O8 . 2.899(11)
O3 O9 9_555 2.912(11)
O3 O16 9_555 2.939(10)
O3 O17 . 2.898(11)
O4 O4 5_555 2.918(11)
O4 O4 9_555 2.918(11)
O4 O5 . 2.673(11)
O4 O6 . 2.976(11)
O4 O6 5_555 2.977(11)
O4 O7 9_555 2.702(11)
O4 O13 9_555 2.964(11)
O5 O6 5_555 2.686(11)
O5 O8 . 2.926(11)
O5 O13 . 2.891(11)
O5 O23 . 2.773(19)
O6 O7 9_555 2.631(10)
O6 O16 9_555 2.968(11)
O6 O17 9_555 2.931(11)
O7 O9 . 2.917(11)
O7 O11 5_555 2.872(11)
O7 O13 . 2.876(11)
O7 O18 . 2.986(12)
O7 O22 . 2.667(13)
O8 O17 . 2.916(11)
O8 O19 . 2.919(14)
O8 O20 . 2.272(12)
O8 C2 . 1.254(17)
O8 C6 . 2.34(2)
O8 F1 . 2.95(2)
O8 F4 . 2.624(16)
O9 O15 . 2.727(12)
O9 O16 . 2.952(11)
O9 O18 . 2.237(12)
O9 C1 . 1.274(15)
O9 C5 . 2.341(17)
O9 F8 . 2.970(16)
O9 F9 . 2.641(12)
O10 O13 . 2.805(12)
O10 O20 19_555 2.842(14)
O10 O24 19_555 2.979(17)
O11 O13 9_555 2.289(11)
O11 C3 9_555 1.270(16)
O11 C8 9_555 2.389(18)
O11 F11 9_555 2.653(14)
O11 F12 9_555 2.977(19)
O12 O14 . 2.247(11)
O12 C4 . 1.230(15)
O12 C7 . 2.38(2)
O12 F6 . 2.632(14)
O12 O22 20_554 2.864(13)
O13 C3 . 1.250(15)
O13 C8 . 2.325(16)
O13 F10 . 2.571(13)
O14 O16 . 2.919(11)
O14 C4 . 1.245(15)
O14 C7 . 2.303(19)
O14 F2 . 2.714(15)
O14 F3 . 2.726(19)
O15 O18 20_554 2.752(12)
O16 O17 . 2.978(11)
O16 O17 5_555 2.926(11)
O16 O21 . 2.976(11)
O17 O21 . 2.929(11)
O18 C1 . 1.216(16)
O18 C5 . 2.355(17)
O18 F7 . 2.653(15)
O18 F8 . 2.992(16)
O19 O23 . 2.86(2)
O20 C2 . 1.257(18)
O20 C6 . 2.36(2)
O20 F5 . 2.629(17)
C1 C5 . 1.52(2)
C1 F7 . 2.352(17)
C1 F8 . 2.308(18)
C1 F9 . 2.370(16)
C2 C6 . 1.53(2)
C2 F1 . 2.35(3)
C2 F4 . 2.333(19)
C2 F5 . 2.35(2)
C3 C8 . 1.54(2)
C3 F10 . 2.344(18)
C3 F11 . 2.342(18)
C3 F12 . 2.35(2)
C4 C7 . 1.54(2)
C4 F2 . 2.334(18)
C4 F3 . 2.35(2)
C4 F6 . 2.389(17)
C5 F7 . 1.318(18)
C5 F8 . 1.27(2)
C5 F9 . 1.314(17)
C6 F1 . 1.36(3)
C6 F4 . 1.24(2)
C6 F5 . 1.27(2)
C7 F2 . 1.25(3)
C7 F3 . 1.33(3)
C7 F6 . 1.334(19)
F1 F4 . 1.99(3)
F1 F5 . 2.10(3)
F2 F3 . 2.05(3)
F2 F6 . 2.11(2)
F3 F4 4_455 2.92(2)
F3 F6 . 2.131(18)
F3 F12 24_455 2.97(2)
F4 F5 . 2.078(19)
F6 O22 20_554 2.978(16)
F7 F8 . 2.04(2)
F7 F9 . 2.132(14)
F8 F9 . 2.088(16)
C8 F10 . 1.25(2)
C8 F11 . 1.28(2)
C8 F12 . 1.40(3)
F10 F11 . 2.131(15)
F10 F12 . 2.13(3)
F11 F12 . 2.07(3)
O22 O24 . 2.988(18)
O22 O26 18_555 2.82(4)
O23 O27 11_555 2.69(4)
O25 O25 5_555 2.82(2)
O25 O25 9_555 2.82(2)
O25 O26 . 2.65(3)
O26 O27 . 2.72(5)
O26 O27 17_555 2.46(5)
